data_7706887
loop_
_publ_author_name
'\<Svec, Petr'
'Samsonov, Maksim A.'
'R\%u\<Zi\<ckov\'a, Zde\<nka'
'Brus, Ji\<r\'i'
'R\%u\<Zi\<cka, Ale\<s'

_publ_section_title
;
 Oxidative addition of cyanogen bromide to <i>C</i>,<i>N</i>-chelated and
 Lappert's stannylenes.
;
_journal_issue 16
_journal_name_full 'Dalton transactions (Cambridge, England : 2003)'
_journal_page_first 5519
_journal_page_last 5529
_journal_paper_doi 10.1039/d1dt00704a
_journal_volume 50
_journal_year 2021
_chemical_formula_sum 'C21.2 H28 Br0.8 N3.2 O0.5 Sn'
_chemical_formula_weight 518.28
_space_group_crystal_system triclinic
_space_group_IT_number 2
_space_group_name_Hall '-P 1'
_space_group_name_H-M_alt 'P -1'
_atom_sites_solution_hydrogens geom
_atom_sites_solution_primary dual
_atom_sites_solution_secondary difmap
_audit_creation_method SHELXL-2017/1
_audit_update_record
;
2020-07-07 deposited with the CCDC.	2021-03-16 downloaded from the CCDC.
;
_cell_angle_alpha 94.2816(12)
_cell_angle_beta 90.6193(10)
_cell_angle_gamma 115.8048(9)
_cell_formula_units_Z 2
_cell_length_a 8.4177(2)
_cell_length_b 9.2090(3)
_cell_length_c 15.3664(5)
_cell_measurement_reflns_used 9877
_cell_measurement_temperature 150(2)
_cell_measurement_theta_max 29.99
_cell_measurement_theta_min 2.47
_cell_volume 1068.16(6)
_computing_cell_refinement 'APEX3 v2018.1-0 (Bruker AXS)'
_computing_data_collection 'COLLECT (Hooft, 1998) and DENZO (Otwinowski & Minor, 1997)'
_computing_data_reduction 'SAINT V8.38A (Bruker AXS Inc., 2016)'
_computing_molecular_graphics 'Bruker SHELXTL'
_computing_publication_material 'Bruker SHELXTL'
_computing_structure_refinement 'SHELXL-2017/1 (Sheldrick, 2017)'
_computing_structure_solution 'SHELXT 2014/5 (Sheldrick, 2014)'
_diffrn_ambient_temperature 150(2)
_diffrn_detector_area_resol_mean 9.091
_diffrn_measured_fraction_theta_full 0.995
_diffrn_measured_fraction_theta_max 0.992
_diffrn_measurement_device_type 'Bruker Nonius KappaCCD area detector'
_diffrn_measurement_method '\f and \w scans to fill the Ewald sphere'
_diffrn_radiation_monochromator graphite
_diffrn_radiation_source 'fine-focus sealed tube'
_diffrn_radiation_type MoK\a
_diffrn_radiation_wavelength 0.71073
_diffrn_reflns_av_R_equivalents 0.0233
_diffrn_reflns_av_unetI/netI 0.0210
_diffrn_reflns_Laue_measured_fraction_full 0.995
_diffrn_reflns_Laue_measured_fraction_max 0.992
_diffrn_reflns_limit_h_max 11
_diffrn_reflns_limit_h_min -10
_diffrn_reflns_limit_k_max 12
_diffrn_reflns_limit_k_min -12
_diffrn_reflns_limit_l_max 20
_diffrn_reflns_limit_l_min -20
_diffrn_reflns_number 23476
_diffrn_reflns_point_group_measured_fraction_full 0.995
_diffrn_reflns_point_group_measured_fraction_max 0.992
_diffrn_reflns_theta_full 25.242
_diffrn_reflns_theta_max 28.000
_diffrn_reflns_theta_min 1.330
_exptl_absorpt_coefficient_mu 2.706
_exptl_absorpt_correction_T_max 0.6853
_exptl_absorpt_correction_T_min 0.5307
_exptl_absorpt_correction_type multi-scan
_exptl_absorpt_process_details
;
SADABS-2016/2 - Bruker AXS area detector
scaling and absorption correction
;
_exptl_crystal_colour colorless
_exptl_crystal_density_diffrn 1.611
_exptl_crystal_description prism
_exptl_crystal_F_000 519
_exptl_crystal_size_max 0.374
_exptl_crystal_size_mid 0.257
_exptl_crystal_size_min 0.117
_refine_diff_density_max 0.585
_refine_diff_density_min -0.543
_refine_diff_density_rms 0.063
_refine_ls_extinction_method none
_refine_ls_goodness_of_fit_ref 1.134
_refine_ls_hydrogen_treatment constr
_refine_ls_matrix_type full
_refine_ls_number_parameters 295
_refine_ls_number_reflns 5111
_refine_ls_number_restraints 11
_refine_ls_restrained_S_all 1.138
_refine_ls_R_factor_all 0.0241
_refine_ls_R_factor_gt 0.0201
_refine_ls_shift/su_max 0.002
_refine_ls_shift/su_mean 0.000
_refine_ls_structure_factor_coef Fsqd
_refine_ls_weighting_details 'w=1/[\s^2^(Fo^2^)+(0.0081P)^2^+0.7476P] where P=(Fo^2^+2Fc^2^)/3'
_refine_ls_weighting_scheme calc
_refine_ls_wR_factor_gt 0.0397
_refine_ls_wR_factor_ref 0.0403
_reflns_Friedel_coverage 0.000
_reflns_number_gt 4750
_reflns_number_total 5111
_reflns_threshold_expression 'I > 2\s(I)'
_cod_data_source_file d1dt00704a2.cif
_cod_data_source_block ps150112Sn1
_cod_depositor_comments 'Adding full bibliography for 7706886--7706890.cif.'
_cod_original_formula_sum 'C21.20 H28 Br0.80 N3.20 O0.50 Sn'
_cod_database_code 7706887
_shelx_shelxl_version_number 2017/1
_shelx_space_group_comment
;
The symmetry employed for this shelxl refinement is uniquely defined
by the following loop, which should always be used as a source of
symmetry information in preference to the above space-group names.
They are only intended as comments.
;
_shelx_estimated_absorpt_t_min 0.543
_shelx_estimated_absorpt_t_max 0.743
_exptl_absorpt_special_details
;
The ratio of minimum to maximum
apparent transmission was 0.774
;

loop_
_space_group_symop_operation_xyz
'x, y, z'
'-x, -y, -z'

loop_
_atom_site_label
_atom_site_type_symbol
_atom_site_fract_x
_atom_site_fract_y
_atom_site_fract_z
_atom_site_U_iso_or_equiv
_atom_site_adp_type
_atom_site_occupancy
_atom_site_site_symmetry_order
_atom_site_calc_flag
_atom_site_refinement_flags_posn
_atom_site_refinement_flags_adp
_atom_site_refinement_flags_occupancy
_atom_site_disorder_assembly
_atom_site_disorder_group
Sn1 Sn 0.64440(2) 0.61009(2) 0.75672(2) 0.01514(4) Uani 1 1 d D . . . .
Br1 Br 0.3849(2) 0.6513(3) 0.83529(14) 0.0253(3) Uani 0.36 1 d D . P A 1
N3 N 0.3162(5) 0.6666(5) 0.8558(2) 0.0319(8) Uani 0.64 1 d D . P A 2
C19 C 0.4327(13) 0.6539(16) 0.8226(9) 0.0282(18) Uani 0.64 1 d D . P A 2
Br2 Br 0.43085(16) 0.51097(16) 0.61719(6) 0.02315(19) Uani 0.44 1 d D . P A 1
C20 C 0.4626(14) 0.5188(15) 0.6439(5) 0.0284(19) Uani 0.56 1 d D . P A 2
N4 N 0.3593(6) 0.4716(6) 0.5882(3) 0.0443(13) Uani 0.56 1 d D . P A 2
N1 N 0.86073(19) 0.58581(17) 0.65529(9) 0.0186(3) Uani 1 1 d . . . . .
N2 N 0.82535(19) 0.68786(17) 0.91231(10) 0.0191(3) Uani 1 1 d . . . . .
C1 C 0.8060(2) 0.8511(2) 0.72923(12) 0.0195(3) Uani 1 1 d . . . . .
C2 C 0.8039(3) 0.9848(2) 0.77698(14) 0.0272(4) Uani 1 1 d . . . . .
H2A H 0.728505 0.969992 0.824451 0.033 Uiso 1 1 calc R U . . .
C3 C 0.9122(3) 1.1399(2) 0.75504(15) 0.0339(5) Uani 1 1 d . . . . .
H3A H 0.911519 1.231395 0.787706 0.041 Uiso 1 1 calc R U . . .
C4 C 1.0207(3) 1.1609(2) 0.68577(16) 0.0340(5) Uani 1 1 d . . . . .
H4A H 1.094154 1.267019 0.670600 0.041 Uiso 1 1 calc R U . . .
C5 C 1.0230(2) 1.0282(2) 0.63826(14) 0.0281(4) Uani 1 1 d . . . . .
H5A H 1.099781 1.043996 0.591329 0.034 Uiso 1 1 calc R U . . .
C6 C 0.9140(2) 0.8719(2) 0.65861(12) 0.0205(4) Uani 1 1 d . . . . .
C7 C 0.9024(2) 0.7251(2) 0.60249(12) 0.0232(4) Uani 1 1 d . . . . .
H7A H 0.809505 0.695476 0.555487 0.028 Uiso 1 1 calc R U . . .
H7B H 1.016281 0.751708 0.574799 0.028 Uiso 1 1 calc R U . . .
C8 C 0.7961(3) 0.4324(2) 0.59907(13) 0.0282(4) Uani 1 1 d . . . . .
H8A H 0.889930 0.434150 0.561346 0.042 Uiso 1 1 calc R U . . .
H8B H 0.693439 0.419460 0.562871 0.042 Uiso 1 1 calc R U . . .
H8C H 0.762010 0.341751 0.635648 0.042 Uiso 1 1 calc R U . . .
C9 C 1.0202(2) 0.6076(2) 0.70614(13) 0.0242(4) Uani 1 1 d . . . . .
H9A H 1.109786 0.606791 0.666158 0.036 Uiso 1 1 calc R U . . .
H9B H 0.990087 0.519293 0.744068 0.036 Uiso 1 1 calc R U . . .
H9C H 1.066823 0.711367 0.741997 0.036 Uiso 1 1 calc R U . . .
C10 C 0.5980(2) 0.3888(2) 0.80960(11) 0.0167(3) Uani 1 1 d . . . . .
C11 C 0.4628(2) 0.2446(2) 0.77146(12) 0.0232(4) Uani 1 1 d . . . . .
H11A H 0.401728 0.244973 0.719185 0.028 Uiso 1 1 calc R U . . .
C12 C 0.4176(3) 0.1007(2) 0.80984(13) 0.0278(4) Uani 1 1 d . . . . .
H12A H 0.326651 0.002738 0.783382 0.033 Uiso 1 1 calc R U . . .
C13 C 0.5043(3) 0.1000(2) 0.88619(13) 0.0269(4) Uani 1 1 d . . . . .
H13A H 0.471978 0.001823 0.912832 0.032 Uiso 1 1 calc R U . . .
C14 C 0.6385(2) 0.2420(2) 0.92406(12) 0.0228(4) Uani 1 1 d . . . . .
H14A H 0.698063 0.240680 0.976650 0.027 Uiso 1 1 calc R U . . .
C15 C 0.6875(2) 0.3876(2) 0.88576(11) 0.0175(3) Uani 1 1 d . . . . .
C16 C 0.8425(2) 0.5385(2) 0.92590(12) 0.0212(4) Uani 1 1 d . . . . .
H16A H 0.852844 0.530303 0.989397 0.025 Uiso 1 1 calc R U . . .
H16B H 0.952361 0.544883 0.900035 0.025 Uiso 1 1 calc R U . . .
C17 C 1.0006(2) 0.8278(2) 0.92163(13) 0.0273(4) Uani 1 1 d . . . . .
H17A H 1.079662 0.809704 0.880475 0.041 Uiso 1 1 calc R U . . .
H17B H 1.049473 0.841084 0.981449 0.041 Uiso 1 1 calc R U . . .
H17C H 0.989335 0.925844 0.909152 0.041 Uiso 1 1 calc R U . . .
C18 C 0.7119(3) 0.7125(2) 0.97876(13) 0.0268(4) Uani 1 1 d . . . . .
H18A H 0.595085 0.619773 0.973588 0.040 Uiso 1 1 calc R U . . .
H18B H 0.699859 0.811526 0.969632 0.040 Uiso 1 1 calc R U . . .
H18C H 0.765647 0.722724 1.037170 0.040 Uiso 1 1 calc R U . . .
O1S O 0.6776(6) 0.0819(5) 0.4731(4) 0.0697(13) Uani 0.5 1 d D . P B -1
C1S C 0.6044(17) -0.0356(19) 0.5332(10) 0.046(3) Uani 0.5 1 d D . P B -1
H1SA H 0.682638 -0.005502 0.586606 0.055 Uiso 0.5 1 calc R U P B -1
H1SB H 0.590149 -0.142423 0.507121 0.055 Uiso 0.5 1 calc R U P B -1
C2S C 0.4279(10) -0.0429(12) 0.5551(5) 0.057(2) Uani 0.5 1 d D . P B -1
H2SA H 0.432856 0.008966 0.614543 0.068 Uiso 0.5 1 calc R U P B -1
H2SB H 0.336038 -0.156365 0.551719 0.068 Uiso 0.5 1 calc R U P B -1
C3S C 0.3910(17) 0.0496(19) 0.4865(9) 0.041(3) Uani 0.5 1 d D . P B -1
H3SA H 0.404237 0.156651 0.511664 0.049 Uiso 0.5 1 calc R U P B -1
H3SB H 0.270664 -0.012038 0.459022 0.049 Uiso 0.5 1 calc R U P B -1
C4S C 0.5310(11) 0.0672(11) 0.4214(5) 0.0508(19) Uani 0.5 1 d D . P B -1
H4SA H 0.490253 -0.029084 0.378595 0.061 Uiso 0.5 1 calc R U P B -1
H4SB H 0.560911 0.164712 0.389546 0.061 Uiso 0.5 1 calc R U P B -1

loop_
_atom_site_aniso_label
_atom_site_aniso_U_11
_atom_site_aniso_U_22
_atom_site_aniso_U_33
_atom_site_aniso_U_23
_atom_site_aniso_U_13
_atom_site_aniso_U_12
Sn1 0.01273(6) 0.01464(6) 0.01864(6) 0.00464(4) 0.00214(4) 0.00602(4)
Br1 0.0204(8) 0.0302(4) 0.0287(9) 0.0049(5) 0.0051(5) 0.0137(6)
N3 0.025(2) 0.049(2) 0.0252(18) -0.0026(14) 0.0005(14) 0.0210(16)
C19 0.038(6) 0.026(2) 0.023(3) 0.0072(19) 0.007(3) 0.016(4)
Br2 0.0158(5) 0.0327(4) 0.0171(6) 0.0055(5) -0.0022(4) 0.0065(4)
C20 0.021(4) 0.035(3) 0.024(5) 0.008(4) 0.001(3) 0.006(3)
N4 0.031(3) 0.062(3) 0.029(3) 0.011(2) 0.000(2) 0.009(2)
N1 0.0179(7) 0.0182(7) 0.0194(7) 0.0023(6) 0.0014(6) 0.0076(6)
N2 0.0178(7) 0.0161(7) 0.0218(8) -0.0012(6) 0.0003(6) 0.0064(6)
C1 0.0165(8) 0.0176(8) 0.0254(9) 0.0067(7) 0.0009(7) 0.0076(7)
C2 0.0268(10) 0.0221(9) 0.0369(11) 0.0067(8) 0.0067(8) 0.0137(8)
C3 0.0332(11) 0.0174(9) 0.0533(14) 0.0045(9) 0.0027(10) 0.0128(8)
C4 0.0207(10) 0.0204(10) 0.0592(14) 0.0161(9) 0.0005(9) 0.0057(8)
C5 0.0164(9) 0.0296(10) 0.0393(11) 0.0160(9) 0.0071(8) 0.0087(8)
C6 0.0153(8) 0.0226(9) 0.0256(9) 0.0081(7) -0.0005(7) 0.0093(7)
C7 0.0230(9) 0.0259(9) 0.0214(9) 0.0084(7) 0.0051(7) 0.0102(8)
C8 0.0322(11) 0.0253(10) 0.0252(10) -0.0027(8) 0.0013(8) 0.0117(8)
C9 0.0189(9) 0.0291(10) 0.0287(10) 0.0031(8) -0.0003(7) 0.0144(8)
C10 0.0177(8) 0.0155(8) 0.0184(8) 0.0036(6) 0.0047(6) 0.0081(7)
C11 0.0227(9) 0.0208(9) 0.0230(9) 0.0018(7) 0.0009(7) 0.0067(7)
C12 0.0296(10) 0.0152(9) 0.0319(11) 0.0016(8) 0.0080(8) 0.0036(8)
C13 0.0386(11) 0.0178(9) 0.0286(10) 0.0088(8) 0.0155(8) 0.0150(8)
C14 0.0321(10) 0.0247(9) 0.0197(9) 0.0075(7) 0.0077(7) 0.0188(8)
C15 0.0205(8) 0.0201(8) 0.0168(8) 0.0024(7) 0.0055(7) 0.0131(7)
C16 0.0228(9) 0.0242(9) 0.0195(9) 0.0008(7) -0.0018(7) 0.0133(8)
C17 0.0221(9) 0.0231(9) 0.0298(10) -0.0024(8) -0.0010(8) 0.0043(8)
C18 0.0287(10) 0.0292(10) 0.0239(10) -0.0009(8) 0.0051(8) 0.0144(8)
O1S 0.047(2) 0.053(3) 0.111(4) 0.019(3) 0.034(3) 0.022(2)
C1S 0.042(5) 0.045(5) 0.061(7) 0.007(6) -0.009(4) 0.029(4)
C2S 0.027(4) 0.086(6) 0.039(4) 0.006(3) -0.007(3) 0.009(4)
C3S 0.024(4) 0.049(5) 0.051(6) -0.006(4) -0.002(3) 0.017(3)
C4S 0.052(5) 0.063(4) 0.041(4) -0.006(3) 0.006(3) 0.030(4)

loop_
_atom_type_symbol
_atom_type_description
_atom_type_scat_dispersion_real
_atom_type_scat_dispersion_imag
_atom_type_scat_source
C C 0.0033 0.0016 'International Tables Vol C Tables 4.2.6.8 and 6.1.1.4'
H H 0.0000 0.0000 'International Tables Vol C Tables 4.2.6.8 and 6.1.1.4'
Br Br -0.2901 2.4595 'International Tables Vol C Tables 4.2.6.8 and 6.1.1.4'
N N 0.0061 0.0033 'International Tables Vol C Tables 4.2.6.8 and 6.1.1.4'
O O 0.0106 0.0060 'International Tables Vol C Tables 4.2.6.8 and 6.1.1.4'
Sn Sn -0.6537 1.4246 'International Tables Vol C Tables 4.2.6.8 and 6.1.1.4'

loop_
_geom_angle_atom_site_label_1
_geom_angle_atom_site_label_2
_geom_angle_atom_site_label_3
_geom_angle
_geom_angle_site_symmetry_1
_geom_angle_site_symmetry_3
_geom_angle_publ_flag
C1 Sn1 C10 153.41(6) . . ?
C1 Sn1 C20 102.1(3) . . ?
C10 Sn1 C20 100.1(3) . . ?
C1 Sn1 C19 97.9(3) . . ?
C10 Sn1 C19 98.1(3) . . ?
C20 Sn1 C19 85.8(5) . . ?
C1 Sn1 N1 75.73(6) . . ?
C10 Sn1 N1 92.08(5) . . ?
C20 Sn1 N1 84.6(3) . . ?
C19 Sn1 N1 167.1(4) . . ?
C1 Sn1 Br2 99.74(6) . . ?
C10 Sn1 Br2 102.37(5) . . ?
N1 Sn1 Br2 83.90(4) . . ?
C1 Sn1 Br1 99.90(7) . . ?
C10 Sn1 Br1 96.36(7) . . ?
N1 Sn1 Br1 167.71(6) . . ?
Br2 Sn1 Br1 85.58(6) . . ?
N3 C19 Sn1 175.8(11) . . ?
N4 C20 Sn1 175.5(11) . . ?
C9 N1 C8 108.89(14) . . ?
C9 N1 C7 109.78(14) . . ?
C8 N1 C7 111.10(14) . . ?
C9 N1 Sn1 109.10(11) . . ?
C8 N1 Sn1 115.35(11) . . ?
C7 N1 Sn1 102.42(10) . . ?
C17 N2 C16 109.83(14) . . ?
C17 N2 C18 108.63(14) . . ?
C16 N2 C18 109.36(14) . . ?
C2 C1 C6 120.36(16) . . ?
C2 C1 Sn1 122.73(13) . . ?
C6 C1 Sn1 116.89(13) . . ?
C3 C2 C1 119.86(18) . . ?
C3 C2 H2A 120.1 . . ?
C1 C2 H2A 120.1 . . ?
C4 C3 C2 119.91(19) . . ?
C4 C3 H3A 120.0 . . ?
C2 C3 H3A 120.0 . . ?
C3 C4 C5 120.33(18) . . ?
C3 C4 H4A 119.8 . . ?
C5 C4 H4A 119.8 . . ?
C4 C5 C6 120.59(18) . . ?
C4 C5 H5A 119.7 . . ?
C6 C5 H5A 119.7 . . ?
C5 C6 C1 118.93(17) . . ?
C5 C6 C7 121.35(17) . . ?
C1 C6 C7 119.61(16) . . ?
N1 C7 C6 111.02(14) . . ?
N1 C7 H7A 109.4 . . ?
C6 C7 H7A 109.4 . . ?
N1 C7 H7B 109.4 . . ?
C6 C7 H7B 109.4 . . ?
H7A C7 H7B 108.0 . . ?
N1 C8 H8A 109.5 . . ?
N1 C8 H8B 109.5 . . ?
H8A C8 H8B 109.5 . . ?
N1 C8 H8C 109.5 . . ?
H8A C8 H8C 109.5 . . ?
H8B C8 H8C 109.5 . . ?
N1 C9 H9A 109.5 . . ?
N1 C9 H9B 109.5 . . ?
H9A C9 H9B 109.5 . . ?
N1 C9 H9C 109.5 . . ?
H9A C9 H9C 109.5 . . ?
H9B C9 H9C 109.5 . . ?
C15 C10 C11 119.76(16) . . ?
C15 C10 Sn1 121.02(12) . . ?
C11 C10 Sn1 118.92(12) . . ?
C12 C11 C10 120.16(17) . . ?
C12 C11 H11A 119.9 . . ?
C10 C11 H11A 119.9 . . ?
C13 C12 C11 120.09(18) . . ?
C13 C12 H12A 120.0 . . ?
C11 C12 H12A 120.0 . . ?
C12 C13 C14 120.05(17) . . ?
C12 C13 H13A 120.0 . . ?
C14 C13 H13A 120.0 . . ?
C13 C14 C15 120.68(17) . . ?
C13 C14 H14A 119.7 . . ?
C15 C14 H14A 119.7 . . ?
C10 C15 C14 119.24(16) . . ?
C10 C15 C16 121.52(15) . . ?
C14 C15 C16 119.17(16) . . ?
N2 C16 C15 112.72(14) . . ?
N2 C16 H16A 109.0 . . ?
C15 C16 H16A 109.0 . . ?
N2 C16 H16B 109.0 . . ?
C15 C16 H16B 109.0 . . ?
H16A C16 H16B 107.8 . . ?
N2 C17 H17A 109.5 . . ?
N2 C17 H17B 109.5 . . ?
H17A C17 H17B 109.5 . . ?
N2 C17 H17C 109.5 . . ?
H17A C17 H17C 109.5 . . ?
H17B C17 H17C 109.5 . . ?
N2 C18 H18A 109.5 . . ?
N2 C18 H18B 109.5 . . ?
H18A C18 H18B 109.5 . . ?
N2 C18 H18C 109.5 . . ?
H18A C18 H18C 109.5 . . ?
H18B C18 H18C 109.5 . . ?
C1S O1S C4S 104.4(8) . . ?
O1S C1S C2S 107.4(6) . . ?
O1S C1S H1SA 110.2 . . ?
C2S C1S H1SA 110.2 . . ?
O1S C1S H1SB 110.2 . . ?
C2S C1S H1SB 110.2 . . ?
H1SA C1S H1SB 108.5 . . ?
C1S C2S C3S 104.0(5) . . ?
C1S C2S H2SA 111.0 . . ?
C3S C2S H2SA 111.0 . . ?
C1S C2S H2SB 111.0 . . ?
C3S C2S H2SB 111.0 . . ?
H2SA C2S H2SB 109.0 . . ?
C2S C3S C4S 102.5(6) . . ?
C2S C3S H3SA 111.3 . . ?
C4S C3S H3SA 111.3 . . ?
C2S C3S H3SB 111.3 . . ?
C4S C3S H3SB 111.3 . . ?
H3SA C3S H3SB 109.2 . . ?
O1S C4S C3S 104.3(7) . . ?
O1S C4S H4SA 110.9 . . ?
C3S C4S H4SA 110.9 . . ?
O1S C4S H4SB 110.9 . . ?
C3S C4S H4SB 110.9 . . ?
H4SA C4S H4SB 108.9 . . ?

loop_
_geom_bond_atom_site_label_1
_geom_bond_atom_site_label_2
_geom_bond_distance
_geom_bond_site_symmetry_2
_geom_bond_publ_flag
Sn1 C1 2.1162(17) . ?
Sn1 C10 2.1274(16) . ?
Sn1 C20 2.159(7) . ?
Sn1 C19 2.228(7) . ?
Sn1 N1 2.4818(14) . ?
Sn1 Br2 2.6188(10) . ?
Sn1 Br1 2.6619(14) . ?
N3 C19 1.157(7) . ?
C20 N4 1.130(7) . ?
N1 C9 1.474(2) . ?
N1 C8 1.475(2) . ?
N1 C7 1.482(2) . ?
N2 C17 1.474(2) . ?
N2 C16 1.474(2) . ?
N2 C18 1.477(2) . ?
C1 C2 1.393(3) . ?
C1 C6 1.394(2) . ?
C2 C3 1.389(3) . ?
C2 H2A 0.9500 . ?
C3 C4 1.379(3) . ?
C3 H3A 0.9500 . ?
C4 C5 1.384(3) . ?
C4 H4A 0.9500 . ?
C5 C6 1.391(3) . ?
C5 H5A 0.9500 . ?
C6 C7 1.513(3) . ?
C7 H7A 0.9900 . ?
C7 H7B 0.9900 . ?
C8 H8A 0.9800 . ?
C8 H8B 0.9800 . ?
C8 H8C 0.9800 . ?
C9 H9A 0.9800 . ?
C9 H9B 0.9800 . ?
C9 H9C 0.9800 . ?
C10 C15 1.388(2) . ?
C10 C11 1.399(2) . ?
C11 C12 1.389(3) . ?
C11 H11A 0.9500 . ?
C12 C13 1.377(3) . ?
C12 H12A 0.9500 . ?
C13 C14 1.382(3) . ?
C13 H13A 0.9500 . ?
C14 C15 1.399(2) . ?
C14 H14A 0.9500 . ?
C15 C16 1.513(2) . ?
C16 H16A 0.9900 . ?
C16 H16B 0.9900 . ?
C17 H17A 0.9800 . ?
C17 H17B 0.9800 . ?
C17 H17C 0.9800 . ?
C18 H18A 0.9800 . ?
C18 H18B 0.9800 . ?
C18 H18C 0.9800 . ?
O1S C1S 1.408(8) . ?
O1S C4S 1.411(6) . ?
C1S C2S 1.500(8) . ?
C1S H1SA 0.9900 . ?
C1S H1SB 0.9900 . ?
C2S C3S 1.515(9) . ?
C2S H2SA 0.9900 . ?
C2S H2SB 0.9900 . ?
C3S C4S 1.516(8) . ?
C3S H3SA 0.9900 . ?
C3S H3SB 0.9900 . ?
C4S H4SA 0.9900 . ?
C4S H4SB 0.9900 . ?
